data_2209352
loop_
_publ_author_name
'Wang, Hua'
'Wang, Zhen'
'Han, Jin-Yu'

_publ_section_title
;
 Poly[\m~3~-iminodiacetato-manganese(II)]
;
_journal_coeditor_code XU2029
_journal_issue 6
_journal_name_full 'Acta Crystallographica Section E'
_journal_page_first m1344
_journal_page_last m1345
_journal_paper_doi 10.1107/S160053680601590X
_journal_volume 62
_journal_year 2006
_chemical_formula_iupac '[Mn (C4 H5 N O4)]'
_chemical_formula_moiety 'C4 H5 Mn N O4'
_chemical_formula_sum 'C4 H5 Mn N O4'
_chemical_formula_weight 186.03
_chemical_name_systematic
;
Poly[\m~3~-iminodiacetato-manganese(II)]
;
_space_group_IT_number 61
_symmetry_cell_setting orthorhombic
_symmetry_space_group_name_Hall '-P 2ac 2ab'
_symmetry_space_group_name_H-M 'P b c a'
_atom_sites_solution_hydrogens geom
_atom_sites_solution_primary direct
_atom_sites_solution_secondary difmap
_cell_angle_alpha 90.00
_cell_angle_beta 90.00
_cell_angle_gamma 90.00
_cell_formula_units_Z 8
_cell_length_a 8.3923(11)
_cell_length_b 9.4570(13)
_cell_length_c 15.023(2)
_cell_measurement_reflns_used 3251
_cell_measurement_temperature 294(2)
_cell_measurement_theta_max 26.4
_cell_measurement_theta_min 3.5
_cell_volume 1192.3(3)
_computing_cell_refinement 'SAINT (Siemens, 1996)'
_computing_data_collection 'SMART (Siemens, 1996)'
_computing_data_reduction SAINT
_computing_molecular_graphics 'SHELXTL (Sheldrick, 1997b)'
_computing_publication_material SHELXTL
_computing_structure_refinement 'SHELXL97 (Sheldrick, 1997a)'
_computing_structure_solution 'SHELXS97 (Sheldrick, 1997a)'
_diffrn_ambient_temperature 294(2)
_diffrn_measured_fraction_theta_full 1.00
_diffrn_measured_fraction_theta_max 1.00
_diffrn_measurement_device_type 'Bruker SMART CCD area-detector'
_diffrn_measurement_method '\f and \w'
_diffrn_radiation_monochromator graphite
_diffrn_radiation_source 'fine-focus sealed tube'
_diffrn_radiation_type MoK\a
_diffrn_radiation_wavelength 0.71073
_diffrn_reflns_av_R_equivalents 0.029
_diffrn_reflns_av_sigmaI/netI 0.020
_diffrn_reflns_limit_h_max 10
_diffrn_reflns_limit_h_min -10
_diffrn_reflns_limit_k_max 11
_diffrn_reflns_limit_k_min -11
_diffrn_reflns_limit_l_max 13
_diffrn_reflns_limit_l_min -18
_diffrn_reflns_number 6166
_diffrn_reflns_theta_full 26.4
_diffrn_reflns_theta_max 26.4
_diffrn_reflns_theta_min 2.7
_diffrn_standards_interval_count 0
_diffrn_standards_interval_time 0
_diffrn_standards_number 0
_exptl_absorpt_coefficient_mu 2.160
_exptl_absorpt_correction_T_max 0.775
_exptl_absorpt_correction_T_min 0.625
_exptl_absorpt_correction_type multi-scan
_exptl_absorpt_process_details '(SADABS; Sheldrick, 1996)'
_exptl_crystal_colour pink
_exptl_crystal_density_diffrn 2.073
_exptl_crystal_density_method 'not measured'
_exptl_crystal_description rod
_exptl_crystal_F_000 744
_exptl_crystal_size_max 0.18
_exptl_crystal_size_mid 0.16
_exptl_crystal_size_min 0.12
_refine_diff_density_max 0.27
_refine_diff_density_min -0.27
_refine_ls_extinction_method none
_refine_ls_goodness_of_fit_ref 1.037
_refine_ls_hydrogen_treatment constr
_refine_ls_matrix_type full
_refine_ls_number_parameters 91
_refine_ls_number_reflns 1226
_refine_ls_number_restraints 0
_refine_ls_restrained_S_all 1.037
_refine_ls_R_factor_all 0.028
_refine_ls_R_factor_gt 0.021
_refine_ls_shift/su_max 0.003
_refine_ls_shift/su_mean 0.000
_refine_ls_structure_factor_coef Fsqd
_refine_ls_weighting_details 'calc w=1/[\s^2^(Fo^2^)+(0.0245P)^2^+0.7854P] where P=(Fo^2^+2Fc^2^)/3'
_refine_ls_weighting_scheme calc
_refine_ls_wR_factor_gt 0.051
_refine_ls_wR_factor_ref 0.053
_reflns_number_gt 1031
_reflns_number_total 1226
_reflns_threshold_expression I>2\s(I)
_cod_data_source_file xu2029.cif
_cod_data_source_block I
_cod_depositor_comments
;
The following automatic conversions were performed:
'_symmetry_cell_setting' value 'Orthorhombic' changed to 'orthorhombic'
according to '/home/saulius/struct/CIF-dictionaries/cif_core.dic'
dictionary named 'cif_core.dic' version 2.4.1 from
2010-06-29.

'_geom_bond_publ_flag' value 'Yes' changed to 'yes' according
to '/home/saulius/struct/CIF-dictionaries/cif_core.dic' dictionary named
'cif_core.dic' version 2.4.1 from 2010-06-29 (6 times).

Automatic conversion script
Id: cif_fix_enum 1527 2010-12-29 10:47:43Z saulius 

The following automatic conversions were performed:

'_symmetry_cell_setting' value 'Orthorhombic' changed to
'orthorhombic' according to
/home/saulius/struct/CIF-dictionaries/cif_core.dic dictionary named
'cif_core.dic' version 2.4.1 from 2010-06-29.

'_geom_bond_publ_flag'
value 'Yes' changed to 'yes' according to
/home/saulius/struct/CIF-dictionaries/cif_core.dic dictionary named
'cif_core.dic' version 2.4.1 from 2010-06-29 (6 times).

Automatic conversion script
Id: cif_fix_values 1715 2011-07-08 13:25:40Z adriana 
;
_cod_database_code 2209352
_cod_database_fobs_code 2209352

loop_
_symmetry_equiv_pos_as_xyz
'x, y, z'
'-x+1/2, -y, z+1/2'
'-x, y+1/2, -z+1/2'
'x+1/2, -y+1/2, -z'
'-x, -y, -z'
'x-1/2, y, -z-1/2'
'x, -y-1/2, z-1/2'
'-x-1/2, y-1/2, z'

loop_
_atom_site_type_symbol
_atom_site_label
_atom_site_fract_x
_atom_site_fract_y
_atom_site_fract_z
_atom_site_U_iso_or_equiv
_atom_site_adp_type
_atom_site_calc_flag
_atom_site_refinement_flags
_atom_site_occupancy
Mn Mn1 1.10033(3) 0.44605(3) 0.399084(17) 0.01458(10) Uani d . 1
O O1 0.95325(18) 0.54233(14) 0.29825(9) 0.0263(3) Uani d . 1
O O2 0.79486(17) 0.51026(15) 0.18266(9) 0.0284(3) Uani d . 1
O O3 0.74886(18) 0.21991(15) 0.55054(9) 0.0344(4) Uani d . 1
O O4 0.90113(16) 0.39240(14) 0.49880(9) 0.0226(3) Uani d . 1
N N1 0.95372(19) 0.26116(16) 0.34189(10) 0.0183(3) Uani d . 1
H H1 1.0201 0.2051 0.3095 0.022 Uiso calc R 1
C C1 0.8625(2) 0.4662(2) 0.25187(13) 0.0191(4) Uani d . 1
C C2 0.8295(3) 0.3166(2) 0.28217(14) 0.0285(5) Uani d . 1
H H2A 0.7278 0.3142 0.3128 0.034 Uiso calc R 1
H H2B 0.8216 0.2558 0.2304 0.034 Uiso calc R 1
C C3 0.8895(2) 0.1773(2) 0.41603(12) 0.0220(4) Uani d . 1
H H3A 0.9695 0.1099 0.4354 0.026 Uiso calc R 1
H H3B 0.7976 0.1244 0.3955 0.026 Uiso calc R 1
C C4 0.8411(2) 0.2688(2) 0.49427(12) 0.0188(4) Uani d . 1

loop_
_atom_site_aniso_label
_atom_site_aniso_U_11
_atom_site_aniso_U_22
_atom_site_aniso_U_33
_atom_site_aniso_U_12
_atom_site_aniso_U_13
_atom_site_aniso_U_23
Mn1 0.01555(16) 0.01533(16) 0.01287(15) 0.00042(11) 0.00017(11) -0.00004(10)
O1 0.0307(8) 0.0190(7) 0.0291(8) -0.0055(6) -0.0137(7) 0.0044(6)
O2 0.0294(8) 0.0271(8) 0.0288(8) -0.0033(6) -0.0145(7) 0.0066(6)
O3 0.0412(9) 0.0319(8) 0.0302(8) -0.0167(7) 0.0151(7) -0.0023(7)
O4 0.0288(8) 0.0188(7) 0.0201(7) -0.0091(6) 0.0078(6) -0.0049(6)
N1 0.0240(8) 0.0160(8) 0.0148(7) 0.0019(7) 0.0021(6) 0.0005(6)
C1 0.0169(9) 0.0200(10) 0.0205(9) 0.0002(8) -0.0008(8) 0.0009(8)
C2 0.0348(11) 0.0236(11) 0.0271(10) -0.0094(9) -0.0122(10) 0.0051(9)
C3 0.0324(11) 0.0145(9) 0.0192(9) -0.0032(8) 0.0011(9) 0.0000(7)
C4 0.0192(9) 0.0195(9) 0.0176(9) -0.0021(8) -0.0019(8) 0.0019(8)

loop_
_atom_type_symbol
_atom_type_description
_atom_type_scat_dispersion_real
_atom_type_scat_dispersion_imag
_atom_type_scat_source
C C 0.0033 0.0016 'International Tables Vol C Tables 4.2.6.8 and 6.1.1.4'
H H 0.0000 0.0000 'International Tables Vol C Tables 4.2.6.8 and 6.1.1.4'
N N 0.0061 0.0033 'International Tables Vol C Tables 4.2.6.8 and 6.1.1.4'
O O 0.0106 0.0060 'International Tables Vol C Tables 4.2.6.8 and 6.1.1.4'
Mn Mn 0.3368 0.7283 'International Tables Vol C Tables 4.2.6.8 and 6.1.1.4'

loop_
_geom_angle_atom_site_label_1
_geom_angle_atom_site_label_2
_geom_angle_atom_site_label_3
_geom_angle_site_symmetry_1
_geom_angle_site_symmetry_3
_geom_angle
O2 Mn1 O3 6_656 4_556 88.08(6)
O2 Mn1 O1 6_656 . 85.03(6)
O3 Mn1 O1 4_556 . 152.97(6)
O2 Mn1 O4 6_656 5_766 102.22(5)
O3 Mn1 O4 4_556 5_766 105.66(5)
O1 Mn1 O4 . 5_766 101.34(5)
O2 Mn1 O4 6_656 . 173.91(5)
O3 Mn1 O4 4_556 . 91.79(6)
O1 Mn1 O4 . . 97.74(6)
O4 Mn1 O4 5_766 . 71.95(5)
O2 Mn1 N1 6_656 . 114.23(5)
O3 Mn1 N1 4_556 . 83.48(6)
O1 Mn1 N1 . . 75.68(5)
O4 Mn1 N1 5_766 . 142.81(5)
O4 Mn1 N1 . . 71.79(5)
C1 O1 Mn1 . . 119.59(12)
C1 O2 Mn1 . 6_556 136.80(13)
C4 O3 Mn1 . 4_456 151.66(13)
C4 O4 Mn1 . 5_766 133.06(12)
C4 O4 Mn1 . . 117.03(12)
Mn1 O4 Mn1 5_766 . 108.04(5)
C3 N1 C2 . . 113.26(16)
C3 N1 Mn1 . . 108.83(11)
C2 N1 Mn1 . . 109.57(11)
C3 N1 H1 . . 108.4
C2 N1 H1 . . 108.4
Mn1 N1 H1 . . 108.4
O2 C1 O1 . . 122.83(18)
O2 C1 C2 . . 118.48(17)
O1 C1 C2 . . 118.66(17)
N1 C2 C1 . . 112.78(16)
N1 C2 H2A . . 109.0
C1 C2 H2A . . 109.0
N1 C2 H2B . . 109.0
C1 C2 H2B . . 109.0
H2A C2 H2B . . 107.8
N1 C3 C4 . . 112.19(15)
N1 C3 H3A . . 109.2
C4 C3 H3A . . 109.2
N1 C3 H3B . . 109.2
C4 C3 H3B . . 109.2
H3A C3 H3B . . 107.9
O3 C4 O4 . . 123.65(18)
O3 C4 C3 . . 118.99(17)
O4 C4 C3 . . 117.35(16)

loop_
_geom_bond_atom_site_label_1
_geom_bond_atom_site_label_2
_geom_bond_site_symmetry_2
_geom_bond_distance
_geom_bond_publ_flag
Mn1 N1 . 2.3042(16) yes
Mn1 O1 . 2.1558(14) yes
Mn1 O2 6_656 2.1313(14) yes
Mn1 O3 4_556 2.1424(14) yes
Mn1 O4 . 2.3014(13) yes
Mn1 O4 5_766 2.1650(13) yes
O1 C1 . 1.258(2) ?
O2 C1 . 1.256(2) ?
O3 C4 . 1.236(2) ?
O4 C4 . 1.274(2) ?
N1 C3 . 1.470(2) ?
N1 C2 . 1.472(2) ?
N1 H1 . 0.9100 ?
C1 C2 . 1.511(3) ?
C2 H2A . 0.9700 ?
C2 H2B . 0.9700 ?
C3 C4 . 1.515(3) ?
C3 H3A . 0.9700 ?
C3 H3B . 0.9700 ?
